data_2207540
loop_
_publ_author_name
'Su, Ying-Lan '
'Lu, Li-Ping '
'Zhu, Miao-Li'

_publ_section_title
;
 Bis(biguanido-\k^2^<i>N</i>,<i>N</i>')nickel(II) dihydrate
;
_journal_coeditor_code HB6293
_journal_issue 12
_journal_name_full 'Acta Crystallographica Section E'
_journal_page_first m2531
_journal_page_last m2533
_journal_paper_doi 10.1107/S1600536805035944
_journal_volume 61
_journal_year 2005
_chemical_formula_iupac '[Ni (C2 H6 N5)2], 2H2 O'
_chemical_formula_moiety 'C4 H12 N10 Ni, 2H2 O'
_chemical_formula_sum 'C4 H16 N10 Ni O2'
_chemical_formula_weight 294.98
_chemical_name_systematic
;
Bis(biguanido-\k^2^N,N')nickel(II) dihydrate
;
_space_group_IT_number 61
_symmetry_cell_setting orthorhombic
_symmetry_space_group_name_Hall '-P 2ac 2ab'
_symmetry_space_group_name_H-M 'P b c a'
_atom_sites_solution_hydrogens difmap
_atom_sites_solution_primary direct
_atom_sites_solution_secondary difmap
_audit_creation_method SHELXL-97
_cell_angle_alpha 90.00
_cell_angle_beta 90.00
_cell_angle_gamma 90.00
_cell_formula_units_Z 4
_cell_length_a 6.964(5)
_cell_length_b 7.139(5)
_cell_length_c 22.193(15)
_cell_measurement_reflns_used 1226
_cell_measurement_temperature 298(2)
_cell_measurement_theta_max 25.15
_cell_measurement_theta_min 4.19
_cell_volume 1103.3(13)
_computing_cell_refinement 'SAINT (Bruker, 2000)'
_computing_data_collection 'SMART (Bruker, 2000)'
_computing_data_reduction SAINT
_computing_molecular_graphics 'SHELXTL/PC (Sheldrick, 1999)'
_computing_publication_material SHELXTL/PC
_computing_structure_refinement 'SHELXL97 (Sheldrick, 1997)'
_computing_structure_solution 'SHELXS97 (Sheldrick, 1997)'
_diffrn_ambient_temperature 298(2)
_diffrn_measured_fraction_theta_full 0.971
_diffrn_measured_fraction_theta_max 0.971
_diffrn_measurement_device_type 'Bruker SMART 1K CCD area-detector'
_diffrn_measurement_method '\f and \w'
_diffrn_radiation_monochromator graphite
_diffrn_radiation_source 'fine-focus sealed tube'
_diffrn_radiation_type MoK\a
_diffrn_radiation_wavelength 0.71073
_diffrn_reflns_av_R_equivalents 0.0644
_diffrn_reflns_av_sigmaI/netI 0.0550
_diffrn_reflns_limit_h_max 7
_diffrn_reflns_limit_h_min -8
_diffrn_reflns_limit_k_max 8
_diffrn_reflns_limit_k_min -9
_diffrn_reflns_limit_l_max 27
_diffrn_reflns_limit_l_min -27
_diffrn_reflns_number 5222
_diffrn_reflns_theta_full 26.89
_diffrn_reflns_theta_max 26.89
_diffrn_reflns_theta_min 1.84
_diffrn_standards_decay_% 0
_diffrn_standards_number 0
_exptl_absorpt_coefficient_mu 1.772
_exptl_absorpt_correction_T_max 0.965
_exptl_absorpt_correction_T_min 0.718
_exptl_absorpt_correction_type multi-scan
_exptl_absorpt_process_details '(SADABS; Sheldrick, 2000)'
_exptl_crystal_colour yellow
_exptl_crystal_density_diffrn 1.776
_exptl_crystal_density_method 'not measured'
_exptl_crystal_description plate
_exptl_crystal_F_000 616
_exptl_crystal_size_max 0.20
_exptl_crystal_size_mid 0.20
_exptl_crystal_size_min 0.02
_refine_diff_density_max 0.378
_refine_diff_density_min -0.373
_refine_ls_extinction_method none
_refine_ls_goodness_of_fit_ref 0.886
_refine_ls_hydrogen_treatment constr
_refine_ls_matrix_type full
_refine_ls_number_parameters 79
_refine_ls_number_reflns 1154
_refine_ls_number_restraints 0
_refine_ls_restrained_S_all 0.886
_refine_ls_R_factor_all 0.0541
_refine_ls_R_factor_gt 0.0356
_refine_ls_shift/su_max 0.000
_refine_ls_shift/su_mean 0.000
_refine_ls_structure_factor_coef Fsqd
_refine_ls_weighting_details 'calc w = 1/[\s^2^(Fo^2^)+(0.0452P)^2^] where P = (Fo^2^+2Fc^2^)/3'
_refine_ls_weighting_scheme calc
_refine_ls_wR_factor_gt 0.0813
_refine_ls_wR_factor_ref 0.0859
_reflns_number_gt 761
_reflns_number_total 1154
_reflns_threshold_expression I>2\s(I)
_cod_data_source_file hb6293.cif
_cod_data_source_block I
_cod_depositor_comments
;
The following automatic conversions were performed:
'_symmetry_cell_setting' value 'Orthorhombic' changed to 'orthorhombic'
according to '/home/saulius/struct/CIF-dictionaries/cif_core.dic'
dictionary named 'cif_core.dic' version 2.4.1 from
2010-06-29.

'_geom_bond_publ_flag' value 'Y' changed to 'y' according to
'/home/saulius/struct/CIF-dictionaries/cif_core.dic' dictionary named
'cif_core.dic' version 2.4.1 from 2010-06-29 (8
times).

'_geom_angle_publ_flag' value 'Y' changed to 'y' according to
'/home/saulius/struct/CIF-dictionaries/cif_core.dic' dictionary named
'cif_core.dic' version 2.4.1 from 2010-06-29.

Automatic conversion script
Id: cif_fix_enum 1527 2010-12-29 10:47:43Z saulius 

The following automatic conversions were performed:

'_symmetry_cell_setting' value 'Orthorhombic' changed to
'orthorhombic' according to
/home/saulius/struct/CIF-dictionaries/cif_core.dic dictionary named
'cif_core.dic' version 2.4.1 from 2010-06-29.

'_geom_bond_publ_flag'
value 'Y' changed to 'y' according to
/home/saulius/struct/CIF-dictionaries/cif_core.dic dictionary named
'cif_core.dic' version 2.4.1 from 2010-06-29 (8
times).

'_geom_angle_publ_flag' value 'Y' changed to 'y' according
to /home/saulius/struct/CIF-dictionaries/cif_core.dic dictionary
named 'cif_core.dic' version 2.4.1 from 2010-06-29.

Automatic conversion script
Id: cif_fix_values 1715 2011-07-08 13:25:40Z adriana 
;
_cod_database_code 2207540

loop_
_symmetry_equiv_pos_as_xyz
'x, y, z'
'-x+1/2, -y, z+1/2'
'x+1/2, -y+1/2, -z'
'-x, y+1/2, -z+1/2'
'-x, -y, -z'
'x-1/2, y, -z-1/2'
'-x-1/2, y-1/2, z'
'x, -y-1/2, z-1/2'

loop_
_atom_site_label
_atom_site_fract_x
_atom_site_fract_y
_atom_site_fract_z
_atom_site_U_iso_or_equiv
_atom_site_adp_type
_atom_site_calc_flag
_atom_site_refinement_flags
_atom_site_occupancy
_atom_site_type_symbol
Ni1 0.5000 0.5000 0.0000 0.02020(18) Uani d S 1 Ni
N1 0.5673(3) 0.2643(3) 0.02866(11) 0.0251(5) Uani d . 1 N
H1 0.6211 0.1914 0.0028 0.030 Uiso d R 1 H
N2 0.5880(4) 0.0103(3) 0.09376(12) 0.0312(6) Uani d . 1 N
H2A 0.6309 -0.0593 0.0652 0.037 Uiso d R 1 H
H2B 0.5727 -0.0354 0.1293 0.037 Uiso d R 1 H
N3 0.4786(3) 0.2853(3) 0.13157(11) 0.0234(5) Uani d . 1 N
N4 0.4114(3) 0.5607(3) 0.07605(10) 0.0266(6) Uani d . 1 N
H4 0.3587 0.6693 0.0790 0.032 Uiso d R 1 H
N5 0.3609(3) 0.5446(3) 0.17889(11) 0.0305(6) Uani d . 1 N
H5A 0.3224 0.6590 0.1793 0.037 Uiso d R 1 H
H5B 0.3642 0.4812 0.2118 0.037 Uiso d R 1 H
C1 0.5444(4) 0.1931(4) 0.08282(13) 0.0211(6) Uani d . 1 C
C2 0.4167(4) 0.4636(3) 0.12614(13) 0.0221(6) Uani d . 1 C
O1W 0.6841(3) 0.8073(3) 0.21228(10) 0.0432(6) Uani d . 1 O
H1W 0.7831 0.7900 0.1948 0.065 Uiso d R 1 H
H2W 0.6121 0.7220 0.2047 0.065 Uiso d R 1 H

loop_
_atom_site_aniso_label
_atom_site_aniso_U_11
_atom_site_aniso_U_22
_atom_site_aniso_U_33
_atom_site_aniso_U_12
_atom_site_aniso_U_13
_atom_site_aniso_U_23
Ni1 0.0216(3) 0.0207(3) 0.0184(3) 0.00268(18) 0.0012(2) 0.0006(2)
N1 0.0311(12) 0.0221(11) 0.0222(15) 0.0070(10) 0.0038(11) -0.0015(10)
N2 0.0420(15) 0.0217(11) 0.0297(17) 0.0077(10) 0.0095(13) 0.0031(10)
N3 0.0264(13) 0.0222(11) 0.0215(14) 0.0032(9) 0.0018(10) 0.0006(10)
N4 0.0322(14) 0.0229(11) 0.0247(16) 0.0096(11) 0.0043(11) -0.0005(10)
N5 0.0456(16) 0.0254(12) 0.0204(15) 0.0086(11) 0.0054(12) 0.0002(10)
C1 0.0163(13) 0.0220(13) 0.0249(17) -0.0005(10) -0.0011(11) 0.0009(12)
C2 0.0186(13) 0.0250(13) 0.0226(17) 0.0001(11) 0.0004(12) -0.0004(12)
O1W 0.0469(13) 0.0443(12) 0.0383(15) -0.0059(10) 0.0080(11) -0.0081(11)

loop_
_atom_type_symbol
_atom_type_description
_atom_type_scat_dispersion_real
_atom_type_scat_dispersion_imag
_atom_type_scat_source
C C 0.0033 0.0016 'International Tables Vol C Tables 4.2.6.8 and 6.1.1.4'
H H 0.0000 0.0000 'International Tables Vol C Tables 4.2.6.8 and 6.1.1.4'
N N 0.0061 0.0033 'International Tables Vol C Tables 4.2.6.8 and 6.1.1.4'
O O 0.0106 0.0060 'International Tables Vol C Tables 4.2.6.8 and 6.1.1.4'
Ni Ni 0.3393 1.1124 'International Tables Vol C Tables 4.2.6.8 and 6.1.1.4'

loop_
_geom_angle_atom_site_label_1
_geom_angle_atom_site_label_2
_geom_angle_atom_site_label_3
_geom_angle_site_symmetry_1
_geom_angle_site_symmetry_3
_geom_angle
_geom_angle_publ_flag
N4 Ni1 N4 . 5_665 180.0 ?
N4 Ni1 N1 . 5_665 90.91(11) ?
N4 Ni1 N1 5_665 5_665 89.09(11) ?
N4 Ni1 N1 . . 89.09(11) n
N4 Ni1 N1 5_665 . 90.91(11) ?
N1 Ni1 N1 5_665 . 180.0 ?
C1 N1 Ni1 . . 129.20(19) n
C1 N1 H1 . . 115.4 ?
Ni1 N1 H1 . . 115.4 ?
C1 N2 H2A . . 120.0 ?
C1 N2 H2B . . 120.0 ?
H2A N2 H2B . . 120.0 ?
C1 N3 C2 . . 119.9(2) y
C2 N4 Ni1 . . 129.85(19) n
C2 N4 H4 . . 115.1 ?
Ni1 N4 H4 . . 115.0 ?
C2 N5 H5A . . 120.1 ?
C2 N5 H5B . . 120.0 ?
H5A N5 H5B . . 120.0 ?
N1 C1 N3 . . 125.9(2) n
N1 C1 N2 . . 120.4(3) ?
N3 C1 N2 . . 113.6(3) ?
N4 C2 N3 . . 125.7(3) n
N4 C2 N5 . . 119.8(2) ?
N3 C2 N5 . . 114.5(3) ?
H1W O1W H2W . . 108.5 ?

loop_
_geom_bond_atom_site_label_1
_geom_bond_atom_site_label_2
_geom_bond_site_symmetry_2
_geom_bond_distance
_geom_bond_publ_flag
Ni1 N4 . 1.849(2) y
Ni1 N4 5_665 1.849(2) ?
Ni1 N1 5_665 1.859(2) ?
Ni1 N1 . 1.859(2) y
N1 C1 . 1.315(4) y
N1 H1 . 0.8606 ?
N2 C1 . 1.362(3) y
N2 H2A . 0.8590 ?
N2 H2B . 0.8602 ?
N3 C1 . 1.347(4) y
N3 C2 . 1.349(3) y
N4 C2 . 1.311(4) y
N4 H4 . 0.8603 ?
N5 C2 . 1.362(4) y
N5 H5A . 0.8596 ?
N5 H5B . 0.8596 ?
O1W H1W . 0.8007 ?
O1W H2W . 0.8066 ?

loop_
_geom_hbond_atom_site_label_D
_geom_hbond_atom_site_label_H
_geom_hbond_atom_site_label_A
_geom_hbond_site_symmetry_A
_geom_hbond_distance_DH
_geom_hbond_distance_HA
_geom_hbond_distance_DA
_geom_hbond_angle_DHA
_geom_hbond_publ_flag
O1W H2W N5 . 0.81 2.23 3.022(3) 166 y
O1W H1W N3 7_765 0.80 2.17 2.958(3) 167 y
N5 H5B O1W 4_645 0.86 2.12 2.967(3) 168 y
N5 H5A N3 7_665 0.86 2.52 3.106(3) 127 y
N2 H2B O1W 1_545 0.86 2.29 3.076(4) 152 y
N2 H2A N1 7_755 0.86 2.58 3.306(4) 143 y
